data_8104927
loop_
_publ_author_name
'Luo, Jiahuan'
'Zhai, Shengxian'
'Han, Chuchu'
'Zhao, Hanwen'

_publ_section_title
;
 Crystal structure of (1aS,1a 1 S,2S)-4a-butoxy-1a,1a
 1,2,4a,5,6-hexahydro-1H-cyclobuta[de]naphthalen-2-yl-4-nitrobenzoate,
 C22H25NO5
;
_journal_issue 1
_journal_name_full 'Zeitschrift f\"ur Kristallographie - New Crystal Structures'
_journal_page_first 219
_journal_page_last 221
_journal_paper_doi 10.1515/ncrs-2020-0496
_journal_volume 236
_journal_year 2021
_chemical_formula_moiety 'C22 H25 N O5'
_chemical_formula_sum 'C22 H25 N O5'
_chemical_formula_weight 383.43
_space_group_crystal_system monoclinic
_space_group_IT_number 14
_space_group_name_Hall '-P 2ybc'
_space_group_name_H-M_alt 'P 1 21/c 1'
_atom_sites_solution_hydrogens geom
_cell_angle_alpha 90
_cell_angle_beta 100.329(4)
_cell_angle_gamma 90
_cell_formula_units_Z 4
_cell_length_a 15.7241(13)
_cell_length_b 7.0223(5)
_cell_length_c 18.4613(14)
_cell_measurement_reflns_used 7219
_cell_measurement_temperature 296(2)
_cell_measurement_theta_max 27.78
_cell_measurement_theta_min 2.63
_cell_volume 2005.4(3)
_computing_molecular_graphics 'Olex2 (Dolomanov et al., 2009)'
_computing_publication_material 'Olex2 (Dolomanov et al., 2009)'
_computing_structure_refinement 'XL (Sheldrick, 2008)'
_diffrn_ambient_temperature 296.15
_diffrn_measured_fraction_theta_full 1.000
_diffrn_measured_fraction_theta_max 0.997
_diffrn_measurement_device_type 'Bruker APEX-II CCD'
_diffrn_measurement_method '\f and \w scans'
_diffrn_radiation_type MoK\a
_diffrn_radiation_wavelength 0.71073
_diffrn_reflns_av_R_equivalents 0.0220
_diffrn_reflns_av_unetI/netI 0.0185
_diffrn_reflns_Laue_measured_fraction_full 1.000
_diffrn_reflns_Laue_measured_fraction_max 0.997
_diffrn_reflns_limit_h_max 21
_diffrn_reflns_limit_h_min -18
_diffrn_reflns_limit_k_max 9
_diffrn_reflns_limit_k_min -9
_diffrn_reflns_limit_l_max 23
_diffrn_reflns_limit_l_min -24
_diffrn_reflns_number 21787
_diffrn_reflns_point_group_measured_fraction_full 1.000
_diffrn_reflns_point_group_measured_fraction_max 0.997
_diffrn_reflns_theta_full 25.242
_diffrn_reflns_theta_max 28.338
_diffrn_reflns_theta_min 1.316
_diffrn_standards_number 0
_exptl_absorpt_coefficient_mu 0.090
_exptl_absorpt_correction_type none
_exptl_crystal_colour colorless
_exptl_crystal_density_diffrn 1.270
_exptl_crystal_description block
_exptl_crystal_F_000 816
_exptl_crystal_size_max 0.17
_exptl_crystal_size_mid 0.14
_exptl_crystal_size_min 0.12
_refine_diff_density_max 0.237
_refine_diff_density_min -0.165
_refine_diff_density_rms 0.035
_refine_ls_extinction_coef .
_refine_ls_extinction_method none
_refine_ls_goodness_of_fit_ref 1.019
_refine_ls_hydrogen_treatment constr
_refine_ls_matrix_type full
_refine_ls_number_parameters 254
_refine_ls_number_reflns 4985
_refine_ls_number_restraints 0
_refine_ls_restrained_S_all 1.019
_refine_ls_R_factor_all 0.0674
_refine_ls_R_factor_gt 0.0495
_refine_ls_shift/su_max 0.000
_refine_ls_shift/su_mean 0.000
_refine_ls_structure_factor_coef Fsqd
_refine_ls_weighting_details 'w=1/[\s^2^(Fo^2^)+(0.0775P)^2^+0.3438P] where P=(Fo^2^+2Fc^2^)/3'
_refine_ls_weighting_scheme calc
_refine_ls_wR_factor_gt 0.1413
_refine_ls_wR_factor_ref 0.1564
_reflns_Friedel_coverage 0.000
_reflns_Friedel_fraction_full .
_reflns_Friedel_fraction_max .
_reflns_number_gt 3644
_reflns_number_total 4985
_reflns_threshold_expression 'I > 2\s(I)'
_cod_data_source_file suppl_j_ncrs-2020-0496_suppl.cif
_cod_data_source_block 2_a
_cod_database_code 8104927
_shelx_space_group_comment
;
The symmetry employed for this shelxl refinement is uniquely defined
by the following loop, which should always be used as a source of
symmetry information in preference to the above space-group names.
They are only intended as comments.
;
_shelx_estimated_absorpt_t_max 0.989
_shelx_estimated_absorpt_t_min 0.985
_olex2_refinement_description
;
1. Fixed Uiso
 At 1.2 times of:
  All C(H) groups, All C(H,H) groups
 At 1.5 times of:
  All C(H,H,H) groups
2.a Ternary CH refined with riding coordinates:
 C10(H10), C8(H8), C9(H9)
2.b Secondary CH2 refined with riding coordinates:
 C20(H20A,H20B), C15(H15A,H15B), C19(H19A,H19B), C14(H14A,H14B), C11(H11A,
 H11B), C21(H21A,H21B)
2.c Aromatic/amide H refined with riding coordinates:
 C18(H18), C17(H17), C6(H6), C1(H1), C4(H4), C13(H13), C3(H3)
2.d Idealised Me refined as rotating group:
 C22(H22A,H22B,H22C)
;

loop_
_space_group_symop_operation_xyz
'x, y, z'
'-x, y+1/2, -z+1/2'
'-x, -y, -z'
'x, -y-1/2, z-1/2'

loop_
_atom_site_label
_atom_site_type_symbol
_atom_site_fract_x
_atom_site_fract_y
_atom_site_fract_z
_atom_site_U_iso_or_equiv
_atom_site_adp_type
_atom_site_occupancy
_atom_site_site_symmetry_order
_atom_site_calc_flag
_atom_site_refinement_flags_posn
_atom_site_refinement_flags_adp
_atom_site_refinement_flags_occupancy
_atom_site_disorder_assembly
_atom_site_disorder_group
C1 C 0.53113(10) 0.7800(3) 0.58806(9) 0.0644(4) Uani 1 1 d . . . . .
H1 H 0.5182 0.9093 0.5844 0.077 Uiso 1 1 calc R . . . .
C2 C 0.60067(10) 0.7077(3) 0.56136(8) 0.0619(4) Uani 1 1 d . . . . .
C3 C 0.62117(11) 0.5176(3) 0.56502(10) 0.0708(5) Uani 1 1 d . . . . .
H3 H 0.6681 0.4721 0.5459 0.085 Uiso 1 1 calc R . . . .
C4 C 0.57076(10) 0.3958(3) 0.59766(10) 0.0694(4) Uani 1 1 d . . . . .
H4 H 0.5836 0.2664 0.6005 0.083 Uiso 1 1 calc R . . . .
C5 C 0.50123(9) 0.4643(2) 0.62621(9) 0.0587(4) Uani 1 1 d . . . . .
C6 C 0.48103(9) 0.6559(2) 0.62037(9) 0.0621(4) Uani 1 1 d . . . . .
H6 H 0.4333 0.7016 0.6384 0.074 Uiso 1 1 calc R . . . .
C7 C 0.45188(10) 0.3257(3) 0.66396(10) 0.0663(4) Uani 1 1 d . . . . .
C8 C 0.33374(9) 0.2845(2) 0.72671(8) 0.0553(3) Uani 1 1 d . . . . .
H8 H 0.3748 0.2123 0.7627 0.066 Uiso 1 1 calc R . . . .
C9 C 0.27728(9) 0.1439(2) 0.67672(8) 0.0527(3) Uani 1 1 d . . . . .
H9 H 0.2860 0.1484 0.6255 0.063 Uiso 1 1 calc R . . . .
C10 C 0.18052(9) 0.14880(19) 0.68438(8) 0.0507(3) Uani 1 1 d . . . . .
H10 H 0.1439 0.1012 0.6394 0.061 Uiso 1 1 calc R . . . .
C11 C 0.28185(11) -0.0622(2) 0.70937(10) 0.0667(4) Uani 1 1 d . . . . .
H11A H 0.2727 -0.1624 0.6726 0.080 Uiso 1 1 calc R . . . .
H11B H 0.3327 -0.0867 0.7465 0.080 Uiso 1 1 calc R . . . .
C12 C 0.20238(10) -0.0100(2) 0.74007(9) 0.0575(4) Uani 1 1 d . . . . .
C13 C 0.17531(11) -0.0233(2) 0.80304(10) 0.0642(4) Uani 1 1 d . . . . .
H13 H 0.1977 -0.1173 0.8366 0.077 Uiso 1 1 calc R . . . .
C14 C 0.10874(11) 0.1113(3) 0.82123(10) 0.0668(4) Uani 1 1 d . . . . .
H14A H 0.1346 0.1897 0.8626 0.080 Uiso 1 1 calc R . . . .
H14B H 0.0623 0.0387 0.8361 0.080 Uiso 1 1 calc R . . . .
C15 C 0.07105(10) 0.2403(2) 0.75681(10) 0.0645(4) Uani 1 1 d . . . . .
H15A H 0.0419 0.3466 0.7754 0.077 Uiso 1 1 calc R . . . .
H15B H 0.0281 0.1693 0.7231 0.077 Uiso 1 1 calc R . . . .
C16 C 0.13886(9) 0.3179(2) 0.71436(8) 0.0522(3) Uani 1 1 d . . . . .
C17 C 0.20441(11) 0.4376(2) 0.76263(9) 0.0576(4) Uani 1 1 d . . . . .
H17 H 0.1840 0.5288 0.7918 0.069 Uiso 1 1 calc R . . . .
C18 C 0.28846(11) 0.4244(2) 0.76721(9) 0.0596(4) Uani 1 1 d . . . . .
H18 H 0.3226 0.5095 0.7983 0.072 Uiso 1 1 calc R . . . .
C19 C 0.13871(11) 0.4979(3) 0.60296(10) 0.0674(4) Uani 1 1 d . . . . .
H19A H 0.1429 0.3940 0.5691 0.081 Uiso 1 1 calc R . . . .
H19B H 0.1968 0.5343 0.6259 0.081 Uiso 1 1 calc R . . . .
C20 C 0.09433(11) 0.6627(2) 0.56185(9) 0.0655(4) Uani 1 1 d . . . . .
H20A H 0.0912 0.7666 0.5959 0.079 Uiso 1 1 calc R . . . .
H20B H 0.0357 0.6264 0.5405 0.079 Uiso 1 1 calc R . . . .
C21 C 0.14050(16) 0.7310(3) 0.50107(11) 0.0887(6) Uani 1 1 d . . . . .
H21A H 0.1981 0.7732 0.5232 0.106 Uiso 1 1 calc R . . . .
H21B H 0.1468 0.6242 0.4692 0.106 Uiso 1 1 calc R . . . .
C22 C 0.0959(2) 0.8894(4) 0.45509(14) 0.1190(9) Uani 1 1 d . . . . .
H22A H 0.0404 0.8464 0.4300 0.178 Uiso 1 1 calc GR . . . .
H22B H 0.1302 0.9279 0.4196 0.178 Uiso 1 1 calc GR . . . .
H22C H 0.0883 0.9954 0.4862 0.178 Uiso 1 1 calc GR . . . .
N1 N 0.65651(10) 0.8387(3) 0.52871(9) 0.0807(5) Uani 1 1 d . . . . .
O1 O 0.63772(13) 1.0053(3) 0.52389(13) 0.1229(7) Uani 1 1 d . . . . .
O2 O 0.71968(11) 0.7727(3) 0.50842(10) 0.1181(6) Uani 1 1 d . . . . .
O3 O 0.47294(9) 0.1625(2) 0.67558(10) 0.0951(5) Uani 1 1 d . . . . .
O4 O 0.38273(6) 0.40487(16) 0.68382(7) 0.0630(3) Uani 1 1 d . . . . .
O5 O 0.09169(7) 0.43701(16) 0.65788(7) 0.0653(3) Uani 1 1 d . . . . .

loop_
_atom_site_aniso_label
_atom_site_aniso_U_11
_atom_site_aniso_U_22
_atom_site_aniso_U_33
_atom_site_aniso_U_23
_atom_site_aniso_U_13
_atom_site_aniso_U_12
O4 0.0449(5) 0.0615(6) 0.0836(8) 0.0009(5) 0.0148(5) -0.0036(4)
O5 0.0576(6) 0.0647(7) 0.0765(7) 0.0183(5) 0.0198(5) 0.0100(5)
O3 0.0838(9) 0.0690(8) 0.1408(13) 0.0089(8) 0.0427(9) 0.0142(7)
N1 0.0751(10) 0.1059(14) 0.0670(9) 0.0167(9) 0.0284(8) 0.0091(9)
C10 0.0509(7) 0.0454(7) 0.0539(8) -0.0056(6) 0.0044(6) -0.0075(6)
C16 0.0511(7) 0.0466(7) 0.0605(8) 0.0034(6) 0.0142(6) 0.0003(6)
C18 0.0688(9) 0.0525(8) 0.0565(8) -0.0115(6) 0.0086(7) -0.0169(7)
C8 0.0487(7) 0.0564(8) 0.0588(8) -0.0008(7) 0.0046(6) -0.0059(6)
O1 0.1205(13) 0.0999(12) 0.1663(18) 0.0392(12) 0.0739(13) 0.0126(11)
C5 0.0429(7) 0.0682(9) 0.0635(9) -0.0086(7) 0.0058(6) 0.0001(6)
C17 0.0739(10) 0.0430(7) 0.0604(8) -0.0071(6) 0.0238(7) -0.0054(6)
C2 0.0543(8) 0.0827(11) 0.0489(8) 0.0017(7) 0.0101(6) 0.0032(8)
C12 0.0606(8) 0.0403(7) 0.0700(10) -0.0027(6) 0.0077(7) -0.0069(6)
C9 0.0537(7) 0.0506(7) 0.0540(8) -0.0085(6) 0.0106(6) 0.0005(6)
O2 0.1089(11) 0.1445(15) 0.1208(13) 0.0324(12) 0.0743(10) 0.0194(11)
C6 0.0447(7) 0.0719(10) 0.0706(10) -0.0092(8) 0.0130(7) 0.0008(7)
C7 0.0490(8) 0.0666(10) 0.0826(11) -0.0077(8) 0.0102(7) -0.0002(7)
C20 0.0746(10) 0.0567(9) 0.0640(9) 0.0038(7) 0.0092(8) -0.0012(8)
C1 0.0570(8) 0.0691(10) 0.0677(10) -0.0021(8) 0.0129(7) 0.0047(7)
C15 0.0582(8) 0.0632(9) 0.0760(10) 0.0062(8) 0.0227(8) -0.0018(7)
C19 0.0673(9) 0.0677(10) 0.0699(10) 0.0121(8) 0.0197(8) 0.0046(8)
C4 0.0570(9) 0.0724(11) 0.0798(11) -0.0058(9) 0.0151(8) 0.0090(8)
C13 0.0717(10) 0.0506(8) 0.0689(10) 0.0072(7) 0.0088(8) -0.0102(7)
C3 0.0564(8) 0.0934(13) 0.0652(10) -0.0055(9) 0.0178(7) 0.0139(9)
C14 0.0701(10) 0.0653(10) 0.0684(10) 0.0063(8) 0.0215(8) -0.0111(8)
C11 0.0715(10) 0.0473(8) 0.0806(11) -0.0092(7) 0.0112(8) 0.0046(7)
C21 0.1131(16) 0.0884(14) 0.0685(11) 0.0147(10) 0.0271(11) 0.0020(12)
C22 0.161(2) 0.1120(19) 0.0871(15) 0.0385(14) 0.0298(16) 0.0041(18)

loop_
_atom_type_symbol
_atom_type_description
_atom_type_scat_dispersion_real
_atom_type_scat_dispersion_imag
_atom_type_scat_source
C C 0.0033 0.0016 'International Tables Vol C Tables 4.2.6.8 and 6.1.1.4'
H H 0.0000 0.0000 'International Tables Vol C Tables 4.2.6.8 and 6.1.1.4'
N N 0.0061 0.0033 'International Tables Vol C Tables 4.2.6.8 and 6.1.1.4'
O O 0.0106 0.0060 'International Tables Vol C Tables 4.2.6.8 and 6.1.1.4'

loop_
_geom_angle_atom_site_label_1
_geom_angle_atom_site_label_2
_geom_angle_atom_site_label_3
_geom_angle
_geom_angle_site_symmetry_1
_geom_angle_site_symmetry_3
C7 O4 C8 116.23(13) . .
C19 O5 C16 115.19(11) . .
O1 N1 C2 118.68(16) . .
O1 N1 O2 123.41(19) . .
O2 N1 C2 117.91(19) . .
C16 C10 H10 110.6 . .
C16 C10 C12 113.04(12) . .
C16 C10 C9 123.20(11) . .
C12 C10 H10 110.6 . .
C12 C10 C9 86.48(11) . .
C9 C10 H10 110.6 . .
O5 C16 C10 113.20(12) . .
O5 C16 C17 108.48(12) . .
O5 C16 C15 105.22(11) . .
C10 C16 C15 107.17(12) . .
C17 C16 C10 111.29(12) . .
C17 C16 C15 111.34(13) . .
C8 C18 H18 117.3 . .
C17 C18 H18 117.3 . .
C17 C18 C8 125.46(13) . .
O4 C8 C18 103.58(12) . .
O4 C8 H8 108.5 . .
O4 C8 C9 110.59(12) . .
C18 C8 H8 108.5 . .
C18 C8 C9 116.88(12) . .
C9 C8 H8 108.5 . .
C6 C5 C7 122.67(14) . .
C6 C5 C4 119.71(16) . .
C4 C5 C7 117.61(16) . .
C16 C17 H17 117.4 . .
C18 C17 C16 125.29(14) . .
C18 C17 H17 117.4 . .
C1 C2 N1 119.12(17) . .
C3 C2 N1 118.40(15) . .
C3 C2 C1 122.47(17) . .
C13 C12 C10 125.77(14) . .
C13 C12 C11 137.65(16) . .
C11 C12 C10 91.51(13) . .
C10 C9 H9 113.4 . .
C10 C9 C11 87.91(11) . .
C8 C9 C10 113.86(12) . .
C8 C9 H9 113.4 . .
C8 C9 C11 112.62(13) . .
C11 C9 H9 113.4 . .
C5 C6 H6 119.8 . .
C1 C6 C5 120.49(15) . .
C1 C6 H6 119.8 . .
O4 C7 C5 112.02(15) . .
O3 C7 O4 124.21(17) . .
O3 C7 C5 123.76(16) . .
H20A C20 H20B 107.9 . .
C19 C20 H20A 109.1 . .
C19 C20 H20B 109.1 . .
C19 C20 C21 112.33(16) . .
C21 C20 H20A 109.1 . .
C21 C20 H20B 109.1 . .
C2 C1 C6 118.30(17) . .
C2 C1 H1 120.9 . .
C6 C1 H1 120.9 . .
C16 C15 H15A 108.8 . .
C16 C15 H15B 108.8 . .
H15A C15 H15B 107.7 . .
C14 C15 C16 113.62(13) . .
C14 C15 H15A 108.8 . .
C14 C15 H15B 108.8 . .
O5 C19 C20 109.93(14) . .
O5 C19 H19A 109.7 . .
O5 C19 H19B 109.7 . .
C20 C19 H19A 109.7 . .
C20 C19 H19B 109.7 . .
H19A C19 H19B 108.2 . .
C5 C4 H4 119.8 . .
C3 C4 C5 120.47(17) . .
C3 C4 H4 119.8 . .
C12 C13 H13 119.8 . .
C12 C13 C14 120.43(15) . .
C14 C13 H13 119.8 . .
C2 C3 C4 118.53(15) . .
C2 C3 H3 120.7 . .
C4 C3 H3 120.7 . .
C15 C14 H14A 109.0 . .
C15 C14 H14B 109.0 . .
C13 C14 C15 112.97(14) . .
C13 C14 H14A 109.0 . .
C13 C14 H14B 109.0 . .
H14A C14 H14B 107.8 . .
C12 C11 C9 86.33(11) . .
C12 C11 H11A 114.3 . .
C12 C11 H11B 114.3 . .
C9 C11 H11A 114.3 . .
C9 C11 H11B 114.3 . .
H11A C11 H11B 111.4 . .
C20 C21 H21A 108.6 . .
C20 C21 H21B 108.6 . .
H21A C21 H21B 107.6 . .
C22 C21 C20 114.6(2) . .
C22 C21 H21A 108.6 . .
C22 C21 H21B 108.6 . .
C21 C22 H22A 109.5 . .
C21 C22 H22B 109.5 . .
C21 C22 H22C 109.5 . .
H22A C22 H22B 109.5 . .
H22A C22 H22C 109.5 . .
H22B C22 H22C 109.5 . .

loop_
_geom_bond_atom_site_label_1
_geom_bond_atom_site_label_2
_geom_bond_distance
_geom_bond_site_symmetry_2
O4 C8 1.4677(18) .
O4 C7 1.3300(19) .
O5 C16 1.4351(17) .
O5 C19 1.423(2) .
O3 C7 1.201(2) .
N1 O1 1.206(2) .
N1 C2 1.473(2) .
N1 O2 1.215(2) .
C10 H10 0.9800 .
C10 C16 1.509(2) .
C10 C12 1.514(2) .
C10 C9 1.554(2) .
C16 C17 1.494(2) .
C16 C15 1.532(2) .
C18 H18 0.9300 .
C18 C8 1.491(2) .
C18 C17 1.312(2) .
C8 H8 0.9800 .
C8 C9 1.5231(19) .
C5 C6 1.382(2) .
C5 C7 1.493(2) .
C5 C4 1.383(2) .
C17 H17 0.9300 .
C2 C1 1.375(2) .
C2 C3 1.372(3) .
C12 C13 1.311(2) .
C12 C11 1.507(2) .
C9 H9 0.9800 .
C9 C11 1.564(2) .
C6 H6 0.9300 .
C6 C1 1.380(2) .
C20 H20A 0.9700 .
C20 H20B 0.9700 .
C20 C19 1.488(2) .
C20 C21 1.519(3) .
C1 H1 0.9300 .
C15 H15A 0.9700 .
C15 H15B 0.9700 .
C15 C14 1.528(2) .
C19 H19A 0.9700 .
C19 H19B 0.9700 .
C4 H4 0.9300 .
C4 C3 1.377(3) .
C13 H13 0.9300 .
C13 C14 1.492(2) .
C3 H3 0.9300 .
C14 H14A 0.9700 .
C14 H14B 0.9700 .
C11 H11A 0.9700 .
C11 H11B 0.9700 .
C21 H21A 0.9700 .
C21 H21B 0.9700 .
C21 C22 1.495(3) .
C22 H22A 0.9600 .
C22 H22B 0.9600 .
C22 H22C 0.9600 .
